data_1546500
loop_
_publ_author_name
'Parise, J. B.'
'Brixner, L. H.'
'Prince, E.'

_publ_section_title
;
 Refinement of the structure of trilanthanum trichlorohexaoxotungstate,
 La~3~WO~6~Cl~3~, from neutron powder diffraction data
;
_journal_coden_ASTM ACSCEE
_journal_issue 10
_journal_name_full
;
 Acta Crystallographica, Section C: Crystal Structure Communications
;
_journal_page_first 1326
_journal_page_last 1328
_journal_paper_doi 10.1107/s0108270183008409
_journal_volume 39
_journal_year 1983
_chemical_formula_sum 'Cl3 La3 O6 W'
_chemical_formula_weight 802.92
_space_group_IT_number 176
_symmetry_cell_setting hexagonal
_symmetry_Int_Tables_number 176
_symmetry_space_group_name_Hall '-P 6c'
_symmetry_space_group_name_H-M 'P 63/m'
_cell_angle_alpha 90.
_cell_angle_beta 90.
_cell_angle_gamma 120.
_cell_formula_units_Z 2
_cell_length_a 9.4092(2)
_cell_length_b 9.4092(2)
_cell_length_c 5.4276(2)
_cell_volume 416.14(2)
_diffrn_ambient_temperature 295
_diffrn_radiation_probe neutron
_diffrn_radiation_wavelength 1.5416
_exptl_crystal_density_diffrn 6.408
_pd_proc_ls_prof_R_factor 0.0700
_pd_proc_ls_prof_wR_expected 0.0741
_pd_proc_ls_prof_wR_factor 0.0916
_refine_ls_R_I_factor 0.0600
_cod_data_source_file Acta-Cryst-1983-C39-1326-1328.cif
_cod_data_source_block La3WO6Cl3-neutron
_cod_depositor_comments 'Journal Name : Acta instead of Axra'
_cod_original_cell_volume 416.14(3)
_cod_database_code 1546500

loop_
_space_group_symop_id
_space_group_symop_operation_xyz
1 x,y,z
2 x-y,x,1/2+z
3 -y,x-y,z
4 -x,-y,1/2+z
5 -x+y,-x,z
6 y,-x+y,1/2+z
7 -x,-y,-z
8 -x+y,-x,1/2-z
9 y,-x+y,-z
10 x,y,1/2-z
11 x-y,x,-z
12 -y,x-y,1/2-z

loop_
_atom_site_label
_atom_site_type_symbol
_atom_site_thermal_displace_type
_atom_site_fract_x
_atom_site_fract_y
_atom_site_fract_z
_atom_site_occupancy
_atom_site_U_iso_or_equiv
_atom_site_calc_flag
_atom_site_refinement_flags
_atom_site_disorder_assembly
_atom_site_disorder_group
W W Uiso 0.33333 0.66667 0.25000 1.000 0.018(3) . . . .
La La Uiso 0.0896(3) 0.6843(3) 0.75000 1.000 0.0063(6) . . . .
Cl Cl Uiso 0.2399(2) 0.0474(3) 0.75000 1.000 0.0053(5) . . . .
O O Uiso 0.3627(3) 0.8370(3) 0.0231(5) 1.000 0.0071(6) . . . .

loop_
_geom_angle_atom_site_label_1
_geom_angle_atom_site_label_2
_geom_angle_atom_site_label_3
_geom_angle
_geom_angle_site_symmetry_1
_geom_angle_site_symmetry_2
_geom_angle_site_symmetry_3
_geom_angle_publ_flag
O W O 83.58(12) . . 3_665 yes
O W O 83.58(12) . . 5_565 yes
O W O 134.74(12) . . 8_565 yes
O W O 79.38(11) . . 10_555 yes
O W O 134.74(14) . . 12_665 yes
O W O 83.58(13) 3_665 . 5_565 yes
O W O 134.74(12) 3_665 . 8_565 yes
O W O 134.74(14) 3_665 . 10_555 yes
O W O 79.38(13) 3_665 . 12_665 yes
O W O 79.38(14) 5_565 . 8_565 yes
O W O 134.74(12) 5_565 . 10_555 yes
O W O 134.74(12) 5_565 . 12_665 yes
O W O 83.58(12) 8_565 . 10_555 yes
O W O 83.58(13) 8_565 . 12_665 yes
O W O 83.58(12) 10_555 . 12_665 yes
Cl La O 66.80(9) 1_565 . 1_556 yes
O La O 60.13(11) 1_556 . 3_666 yes
Cl La O 125.72(10) 5_565 . 1_556 yes
O La O 164.83(15) 1_556 . 6_455 yes
Cl La O 124.07(12) 6_564 . 1_556 yes
Cl La O 64.95(9) 6_565 . 1_556 yes
O La O 115.16(9) 1_556 . 9_456 yes
O La O 67.21(11) 1_556 . 10_555 yes
O La O 100.11(15) 1_556 . 12_665 yes
Cl La O 125.90(11) 1_565 . 3_666 yes
Cl La Cl 72.73(8) 1_565 . 5_565 yes
Cl La O 128.32(13) 1_565 . 6_455 yes
Cl La Cl 68.98(7) 1_565 . 6_564 yes
Cl La Cl 68.98(7) 1_565 . 6_565 yes
Cl La O 128.32(13) 1_565 . 9_456 yes
Cl La O 66.80(9) 1_565 . 10_555 yes
Cl La O 125.90(11) 1_565 . 12_665 yes
Cl La O 133.20(11) 5_565 . 3_666 yes
O La O 105.17(14) 3_666 . 6_455 yes
Cl La O 154.68(13) 6_564 . 3_666 yes
Cl La O 79.76(9) 6_565 . 3_666 yes
O La O 70.61(12) 3_666 . 9_456 yes
O La O 100.11(15) 3_666 . 10_555 yes
O La O 74.98(13) 3_666 . 12_665 yes
Cl La O 66.26(11) 5_565 . 6_455 yes
Cl La Cl 67.71(8) 5_565 . 6_564 yes
Cl La Cl 67.71(8) 5_565 . 6_565 yes
Cl La O 66.26(11) 5_565 . 9_456 yes
Cl La O 125.72(10) 5_565 . 10_555 yes
Cl La O 133.20(11) 5_565 . 12_665 yes
Cl La O 67.26(10) 6_564 . 6_455 yes
Cl La O 118.71(14) 6_565 . 6_455 yes
O La O 58.39(11) 6_455 . 9_456 yes
O La O 115.16(9) 6_455 . 10_555 yes
O La O 70.61(12) 6_455 . 12_665 yes
Cl La Cl 125.40(12) 6_564 . 6_565 yes
Cl La O 118.71(14) 6_564 . 9_456 yes
Cl La O 64.95(9) 6_564 . 10_555 yes
Cl La O 79.76(9) 6_564 . 12_665 yes
Cl La O 67.26(10) 6_565 . 9_456 yes
Cl La O 124.07(12) 6_565 . 10_555 yes
Cl La O 154.68(13) 6_565 . 12_665 yes
O La O 164.83(15) 9_456 . 10_555 yes
O La O 105.17(14) 9_456 . 12_665 yes
O La O 60.13(11) 10_555 . 12_665 yes
La Cl La 93.90(7) 1_545 . 2_654 yes
La Cl La 93.90(7) 1_545 . 2_655 yes
La Cl La 167.27(12) 1_545 . 3_665 yes
La Cl La 125.40(12) 2_654 . 2_655 yes
La Cl La 91.92(8) 2_654 . 3_665 yes
La Cl La 91.92(8) 2_655 . 3_665 yes
W O La 101.96(11) . . 1_554 yes
W O La 111.11(12) . . 2_664 yes
W O La 111.10(15) . . 5_564 yes
La O La 115.67(15) 1_554 . 2_664 yes
La O La 107.39(12) 1_554 . 5_564 yes
La O La 109.39(13) 2_664 . 5_564 yes

loop_
_geom_bond_atom_site_label_1
_geom_bond_atom_site_label_2
_geom_bond_distance
_geom_bond_site_symmetry_1
_geom_bond_site_symmetry_2
_geom_bond_publ_flag
W O 1.928(3) . . yes
W O 1.928(3) . 3_665 yes
W O 1.928(4) . 5_565 yes
W O 1.928(4) . 8_565 yes
W O 1.928(3) . 10_555 yes
W O 1.928(3) . 12_665 yes
La O 2.678(4) . 1_556 yes
La Cl 2.973(3) . 1_565 yes
La O 2.436(4) . 3_666 yes
La Cl 3.074(5) . 5_565 yes
La O 2.525(4) . 6_455 yes
La Cl 3.054(2) . 6_564 yes
La Cl 3.054(2) . 6_565 yes
La O 2.525(4) . 9_456 yes
La O 2.678(4) . 10_555 yes
La O 2.436(4) . 12_665 yes

loop_
_geom_torsion_atom_site_label_1
_geom_torsion_atom_site_label_2
_geom_torsion_atom_site_label_3
_geom_torsion_atom_site_label_4
_geom_torsion
_geom_torsion_site_symmetry_1
_geom_torsion_site_symmetry_2
_geom_torsion_site_symmetry_3
_geom_torsion_site_symmetry_4
_geom_torsion_publ_flag
O W O La 124.01(14) . . 10_555 . no
O W O La -52.1(2) . . 12_665 . no
